data_2239136
loop_
_publ_author_name
'Bouhassine, Mohamad Alem'
'Boughzala, Habib'

_publ_section_title
;
 The aluminoarsenate Na~1.67~K~1.33~Al~3~(AsO~4~)~4~
;
_journal_issue 1
_journal_name_full 'Acta Crystallographica Section E'
_journal_page_first i6
_journal_paper_doi 10.1107/S1600536813033850
_journal_volume 70
_journal_year 2014
_chemical_formula_iupac 'Na1.67 K1.33 Al3 (As O4)4'
_chemical_formula_sum 'Al3 As4 K1.33 Na1.67 O16'
_chemical_formula_weight 726.95
_chemical_name_systematic
;
Sodium potassium trialuminium tetrakis(orthoarsenate)
;
_space_group_IT_number 64
_space_group_name_Hall '-C 2ac 2'
_space_group_name_H-M_alt 'C m c e'
_symmetry_cell_setting orthorhombic
_symmetry_space_group_name_Hall '-C 2ac 2'
_symmetry_space_group_name_H-M 'C m c e'
_atom_sites_solution_primary direct
_atom_sites_solution_secondary difmap
_audit_creation_method SHELXL-97
_cell_angle_alpha 90.00
_cell_angle_beta 90.00
_cell_angle_gamma 90.00
_cell_formula_units_Z 4
_cell_length_a 10.4930(10)
_cell_length_b 20.395(4)
_cell_length_c 6.335(4)
_cell_measurement_reflns_used 25
_cell_measurement_temperature 293(2)
_cell_measurement_theta_max 27
_cell_measurement_theta_min 3.8
_cell_volume 1355.7(9)
_computing_cell_refinement '<i>CAD-4 EXPRESS</i> (Enraf--Nonius, 1994)'
_computing_data_collection '<i>CAD-4 EXPRESS</i> (Enraf--Nonius, 1994)'
_computing_data_reduction 'XCAD4 (Harms & Wocadlo, 1995)'
_computing_molecular_graphics 'DIAMOND (Brandenburg, 2006)'
_computing_publication_material 'publCIF (Westrip, 2010)'
_computing_structure_refinement 'SHELXL97 (Sheldrick, 2008)'
_computing_structure_solution 'SHELXS97 (Sheldrick, 2008)'
_diffrn_ambient_temperature 293(2)
_diffrn_measured_fraction_theta_full 0.999
_diffrn_measured_fraction_theta_max 0.999
_diffrn_measurement_device_type 'Enraf--Nonius CAD-4'
_diffrn_measurement_method \w/2\q
_diffrn_radiation_monochromator graphite
_diffrn_radiation_source 'fine-focus sealed tube'
_diffrn_radiation_type MoK\a
_diffrn_radiation_wavelength 0.71073
_diffrn_reflns_av_R_equivalents 0.0617
_diffrn_reflns_av_sigmaI/netI 0.0488
_diffrn_reflns_limit_h_max 1
_diffrn_reflns_limit_h_min -13
_diffrn_reflns_limit_k_max 1
_diffrn_reflns_limit_k_min -26
_diffrn_reflns_limit_l_max 8
_diffrn_reflns_limit_l_min -8
_diffrn_reflns_number 1723
_diffrn_reflns_theta_full 26.97
_diffrn_reflns_theta_max 26.97
_diffrn_reflns_theta_min 3.79
_diffrn_standards_decay_% 1.06
_diffrn_standards_interval_time 120
_diffrn_standards_number 2
_exptl_absorpt_coefficient_mu 10.529
_exptl_absorpt_correction_T_max 0.3323
_exptl_absorpt_correction_T_min 0.1300
_exptl_absorpt_correction_type psi-scan
_exptl_absorpt_process_details '(North <i>et al.</i>, 1968)'
_exptl_crystal_colour colourless
_exptl_crystal_density_diffrn 3.563
_exptl_crystal_density_method 'not measured'
_exptl_crystal_description plate
_exptl_crystal_F_000 1370.4
_exptl_crystal_size_max 0.40
_exptl_crystal_size_mid 0.10
_exptl_crystal_size_min 0.07
_refine_diff_density_max 2.380
_refine_diff_density_min -1.331
_refine_ls_extinction_method none
_refine_ls_goodness_of_fit_ref 1.150
_refine_ls_matrix_type full
_refine_ls_number_parameters 84
_refine_ls_number_reflns 780
_refine_ls_number_restraints 1
_refine_ls_restrained_S_all 1.149
_refine_ls_R_factor_all 0.0409
_refine_ls_R_factor_gt 0.0379
_refine_ls_shift/su_max 0.000
_refine_ls_shift/su_mean 0.000
_refine_ls_structure_factor_coef Fsqd
_refine_ls_weighting_details 'calc w=1/[\s^2^(Fo^2^)+(0.0727P)^2^+0.5867P] where P=(Fo^2^+2Fc^2^)/3'
_refine_ls_weighting_scheme calc
_refine_ls_wR_factor_gt 0.1095
_refine_ls_wR_factor_ref 0.1118
_reflns_number_gt 717
_reflns_number_total 780
_reflns_threshold_expression I>2sigma(I)
_cod_data_source_file wm2786sup1.cf
_cod_data_source_block I
_cod_original_sg_symbol_Hall '-C 2bc 2'
_cod_original_sg_symbol_H-M 'C m c e'
_cod_database_code 2239136
_cod_database_fobs_code 2239136

loop_
_symmetry_equiv_pos_as_xyz
'x, y, z'
'-x, -y+1/2, z+1/2'
'x, -y, -z'
'-x+1/2, y, -z+1/2'
'x+1/2, y+1/2, z'
'-x+1/2, -y+1, z+1/2'
'x+1/2, -y+1/2, -z'
'-x+1, y+1/2, -z+1/2'
'-x, -y, -z'
'x, y-1/2, -z-1/2'
'-x, y, z'
'x-1/2, -y, z-1/2'
'-x+1/2, -y+1/2, -z'
'x+1/2, y, -z-1/2'
'-x+1/2, y+1/2, z'
'x, -y+1/2, z-1/2'

loop_
_atom_site_type_symbol
_atom_site_label
_atom_site_fract_x
_atom_site_fract_y
_atom_site_fract_z
_atom_site_U_iso_or_equiv
_atom_site_adp_type
_atom_site_calc_flag
_atom_site_refinement_flags
_atom_site_occupancy
_atom_site_symmetry_multiplicity
As As1 0.0000 0.15486(3) 0.05909(10) 0.0075(3) Uani d S 1 2
As As2 0.2500 -0.04448(3) 0.2500 0.0070(3) Uani d S 1 2
Al Al1 0.0000 0.0000 0.0000 0.0063(5) Uani d S 1 4
Al Al2 0.2500 0.09187(10) 0.2500 0.0073(4) Uani d S 1 2
O O1 0.0000 0.2179(3) -0.1020(8) 0.0163(10) Uani d S 1 2
O O2 0.1263(3) 0.15363(15) 0.2215(5) 0.0110(7) Uani d . 1 1
O O3 0.0000 0.0854(2) -0.0873(7) 0.0095(9) Uani d S 1 2
O O4 0.2105(3) -0.09062(16) 0.4534(4) 0.0102(6) Uani d . 1 1
O O5 0.1364(3) 0.01511(13) 0.2027(5) 0.0086(6) Uani d . 1 1
Na Na1 0.0000 0.1628(3) 0.5513(7) 0.0350(18) Uani d SP 0.725(14) 2
Na Na2 0.0000 0.0635(17) 0.520(5) 0.042(12) Uiso d SP 0.112(14) 2
K K1 0.2125(6) 0.2737(3) 0.1075(10) 0.048(2) Uani d P 0.314(7) 1
K K2 0.2500 0.271(3) 0.2500 0.03(2) Uiso d SP 0.035(12) 2

loop_
_atom_site_aniso_label
_atom_site_aniso_U_11
_atom_site_aniso_U_22
_atom_site_aniso_U_33
_atom_site_aniso_U_12
_atom_site_aniso_U_13
_atom_site_aniso_U_23
As1 0.0016(4) 0.0103(4) 0.0108(4) 0.000 0.000 0.0013(2)
As2 0.0039(4) 0.0086(4) 0.0084(4) 0.000 -0.0005(2) 0.000
Al1 0.0011(10) 0.0090(12) 0.0089(11) 0.000 0.000 0.0003(10)
Al2 0.0028(9) 0.0093(9) 0.0099(9) 0.000 -0.0001(6) 0.000
O1 0.020(3) 0.013(2) 0.016(2) 0.000 0.000 0.006(2)
O2 0.0045(15) 0.0124(15) 0.0161(15) 0.0010(11) -0.0040(13) -0.0019(11)
O3 0.006(2) 0.009(2) 0.0133(19) 0.000 0.000 -0.0024(17)
O4 0.0091(15) 0.0116(15) 0.0100(13) -0.0029(12) 0.0009(12) 0.0017(11)
O5 0.0033(14) 0.0105(15) 0.0120(13) 0.0023(11) -0.0018(13) -0.0007(10)
Na1 0.037(3) 0.047(3) 0.020(3) 0.000 0.000 -0.0033(19)
K1 0.053(3) 0.034(3) 0.059(4) -0.029(3) 0.013(3) 0.003(2)

loop_
_atom_type_symbol
_atom_type_description
_atom_type_scat_dispersion_real
_atom_type_scat_dispersion_imag
_atom_type_scat_source
Na Na 0.0362 0.0249 'International Tables Vol C Tables 4.2.6.8 and 6.1.1.4'
O O 0.0106 0.0060 'International Tables Vol C Tables 4.2.6.8 and 6.1.1.4'
Al Al 0.0645 0.0514 'International Tables Vol C Tables 4.2.6.8 and 6.1.1.4'
As As 0.0499 2.0058 'International Tables Vol C Tables 4.2.6.8 and 6.1.1.4'
K K 0.2009 0.2494 'International Tables Vol C Tables 4.2.6.8 and 6.1.1.4'

loop_
_geom_angle_atom_site_label_1
_geom_angle_atom_site_label_2
_geom_angle_atom_site_label_3
_geom_angle_site_symmetry_1
_geom_angle_site_symmetry_3
_geom_angle
O1 As1 O2 . 11 113.13(15)
O1 As1 O2 . . 113.13(15)
O2 As1 O2 11 . 104.3(2)
O1 As1 O3 . . 108.4(3)
O2 As1 O3 11 . 108.86(14)
O2 As1 O3 . . 108.86(14)
O4 As2 O4 4 . 110.4(2)
O4 As2 O5 4 . 116.04(14)
O4 As2 O5 . . 111.32(15)
O4 As2 O5 4 4 111.32(15)
O4 As2 O5 . 4 116.04(14)
O5 As2 O5 . 4 90.65(19)
O4 As2 Al2 4 . 124.81(11)
O4 As2 Al2 . . 124.81(11)
O5 As2 Al2 . . 45.33(10)
O5 As2 Al2 4 . 45.33(10)
O3 Al1 O3 . 9 180.0
O3 Al1 O5 . 9 87.19(13)
O3 Al1 O5 9 9 92.81(13)
O3 Al1 O5 . 3 87.19(13)
O3 Al1 O5 9 3 92.81(13)
O5 Al1 O5 9 3 94.60(18)
O3 Al1 O5 . 11 92.80(13)
O3 Al1 O5 9 11 87.20(13)
O5 Al1 O5 9 11 85.40(18)
O5 Al1 O5 3 11 180.0
O3 Al1 O5 . . 92.80(13)
O3 Al1 O5 9 . 87.19(13)
O5 Al1 O5 9 . 180.0
O5 Al1 O5 3 . 85.40(18)
O5 Al1 O5 11 . 94.60(18)
O2 Al2 O2 4 . 92.3(2)
O2 Al2 O4 4 6_544 87.27(15)
O2 Al2 O4 . 6_544 93.78(15)
O2 Al2 O4 4 3_556 93.78(15)
O2 Al2 O4 . 3_556 87.27(15)
O4 Al2 O4 6_544 3_556 178.5(2)
O2 Al2 O5 4 4 95.88(12)
O2 Al2 O5 . 4 171.00(15)
O4 Al2 O5 6_544 4 90.44(14)
O4 Al2 O5 3_556 4 88.37(14)
O2 Al2 O5 4 . 171.00(15)
O2 Al2 O5 . . 95.89(12)
O4 Al2 O5 6_544 . 88.37(14)
O4 Al2 O5 3_556 . 90.44(14)
O5 Al2 O5 4 . 76.27(18)
O2 Al2 As2 4 . 133.87(11)
O2 Al2 As2 . . 133.87(11)
O4 Al2 As2 6_544 . 89.24(12)
O4 Al2 As2 3_556 . 89.24(12)
O5 Al2 As2 4 . 38.14(9)
O5 Al2 As2 . . 38.14(9)
As1 O2 Al2 . . 129.43(18)
As1 O3 Al1 . . 129.2(3)
As2 O4 Al2 . 6_545 135.8(2)
As2 O5 Al1 . . 120.66(15)
As2 O5 Al2 . . 96.54(14)
Al1 O5 Al2 . . 131.59(15)
O2 Na1 O3 . 1_556 130.6(2)
K1 Na1 O3 16_556 1_556 99.79(19)
K1 Na1 O3 2 1_556 99.79(19)
O1 Na1 O3 2 1_556 146.4(2)
O4 Na1 O3 9_556 1_556 72.21(14)
O4 Na1 O3 3_556 1_556 72.21(14)
Na2 Na1 As1 . . 81.5(10)
O1 Na1 As1 1_556 . 155.8(3)
O2 Na1 As1 11 . 32.36(9)
O2 Na1 As1 . . 32.36(9)
K1 Na1 As1 16_556 . 99.35(18)
K1 Na1 As1 2 . 99.35(18)
O1 Na1 As1 2 . 71.20(16)
O4 Na1 As1 9_556 . 87.71(12)
O4 Na1 As1 3_556 . 87.71(12)
O3 Na1 As1 1_556 . 142.4(2)
Na2 Na1 K2 . 13_556 117.1(10)
O1 Na1 K2 1_556 13_556 57.3(3)
O2 Na1 K2 11 13_556 143.1(5)
O2 Na1 K2 . 13_556 85.70(14)
K1 Na1 K2 16_556 13_556 15.5(4)
K1 Na1 K2 2 13_556 116.0(8)
O1 Na1 K2 2 13_556 75.8(9)
O4 Na1 K2 9_556 13_556 156.7(5)
O4 Na1 K2 3_556 13_556 63.7(8)
O3 Na1 K2 1_556 13_556 85.1(6)
As1 Na1 K2 . 13_556 114.45(17)
Na1 Na2 O4 . 3_556 75.6(9)
Na1 Na2 O4 . 9_556 75.6(9)
O4 Na2 O4 3_556 9_556 150.7(17)
Na1 Na2 O3 . 1_556 74.3(11)
O4 Na2 O3 3_556 1_556 83.4(9)
O4 Na2 O3 9_556 1_556 83.4(9)
Na1 Na2 Na2 . 9_556 180(2)
O4 Na2 Na2 3_556 9_556 104.4(9)
O4 Na2 Na2 9_556 9_556 104.4(9)
O3 Na2 Na2 1_556 9_556 105.8(19)
Na1 Na2 O5 . 11 116.3(13)
O4 Na2 O5 3_556 11 131.8(13)
O4 Na2 O5 9_556 11 67.9(5)
O3 Na2 O5 1_556 11 144.1(7)
Na2 Na2 O5 9_556 11 63.6(11)
Na1 Na2 O5 . . 116.3(13)
O4 Na2 O5 3_556 . 67.9(5)
O4 Na2 O5 9_556 . 131.8(13)
O3 Na2 O5 1_556 . 144.1(7)
Na2 Na2 O5 9_556 . 63.6(11)
O5 Na2 O5 11 . 65.1(8)
Na1 Na2 O5 . 3_556 120.9(12)
O4 Na2 O5 3_556 3_556 66.1(5)
O4 Na2 O5 9_556 3_556 126.3(13)
O3 Na2 O5 1_556 3_556 58.6(7)
Na2 Na2 O5 9_556 3_556 59.2(11)
O5 Na2 O5 11 3_556 122.8(13)
O5 Na2 O5 . 3_556 89.2(7)
Na1 Na2 O5 . 9_556 120.9(12)
O4 Na2 O5 3_556 9_556 126.3(13)
O4 Na2 O5 9_556 9_556 66.1(5)
O3 Na2 O5 1_556 9_556 58.6(7)
Na2 Na2 O5 9_556 9_556 59.2(11)
O5 Na2 O5 11 9_556 89.2(7)
O5 Na2 O5 . 9_556 122.8(13)
O5 Na2 O5 3_556 9_556 62.1(8)
Na1 Na2 O2 . 11 56.1(8)
O4 Na2 O2 3_556 11 109.3(12)
O4 Na2 O2 9_556 11 57.4(6)
O3 Na2 O2 1_556 11 121.4(11)
Na2 Na2 O2 9_556 11 123.8(17)
O5 Na2 O2 11 11 60.3(6)
O5 Na2 O2 . 11 89.3(10)
O5 Na2 O2 3_556 11 175.4(8)
O5 Na2 O2 9_556 11 122.25(12)
Na1 Na2 O2 . . 56.1(8)
O4 Na2 O2 3_556 . 57.4(6)
O4 Na2 O2 9_556 . 109.3(12)
O3 Na2 O2 1_556 . 121.4(11)
Na2 Na2 O2 9_556 . 123.8(17)
O5 Na2 O2 11 . 89.3(10)
O5 Na2 O2 . . 60.3(6)
O5 Na2 O2 3_556 . 122.25(12)
O5 Na2 O2 9_556 . 175.4(8)
O2 Na2 O2 11 . 53.4(6)
Na1 Na2 As2 . 6_545 94.7(8)
O4 Na2 As2 3_556 6_545 32.5(3)
O4 Na2 As2 9_556 6_545 146.6(14)
O3 Na2 As2 1_556 6_545 63.2(6)
Na2 Na2 As2 9_556 6_545 85.4(10)
O5 Na2 As2 11 6_545 141.6(11)
O5 Na2 As2 . 6_545 81.4(3)
O5 Na2 As2 3_556 6_545 34.3(3)
O5 Na2 As2 9_556 6_545 93.9(10)
O2 Na2 As2 11 6_545 141.0(10)
O2 Na2 As2 . 6_545 89.9(4)
O2 K1 O4 . 10_566 158.4(3)
K2 K1 O1 . . 136(2)
K1 K1 O1 13 . 77.3(4)
K1 K1 O1 4 . 138.1(3)
K2 K1 O1 13 . 63.1(4)
Na1 K1 O1 2_554 . 57.43(19)
O2 K1 O1 . . 59.97(16)
O4 K1 O1 10_566 . 109.1(3)
K2 K1 O1 . 2 74.3(4)
K1 K1 O1 13 2 145.9(4)
K1 K1 O1 4 2 74.1(3)
K2 K1 O1 13 2 136.6(5)
Na1 K1 O1 2_554 2 53.00(18)
O2 K1 O1 . 2 68.10(17)
O4 K1 O1 10_566 2 91.3(2)
O1 K1 O1 . 2 73.48(15)
K2 K1 O2 . 16 153(3)
K1 K1 O2 13 16 77.6(4)
K1 K1 O2 4 16 150.20(12)
K2 K1 O2 13 16 59.0(10)
Na1 K1 O2 2_554 16 51.99(17)
O2 K1 O2 . 16 124.3(2)
O4 K1 O2 10_566 16 52.81(14)
O1 K1 O2 . 16 65.11(18)
O1 K1 O2 2 16 104.9(3)
K2 K1 O1 . 13 67.3(4)
K1 K1 O1 13 13 66.1(4)
K1 K1 O1 4 13 67.1(3)
K2 K1 O1 13 13 81.5(2)
Na1 K1 O1 2_554 13 145.6(2)
O2 K1 O1 . 13 112.8(3)
O4 K1 O1 10_566 13 87.10(17)
O1 K1 O1 . 13 143.4(2)
O1 K1 O1 2 13 140.6(2)
O2 K1 O1 16 13 105.27(19)
K2 K1 O2 . 13 115.2(17)
K1 K1 O2 13 13 61.0(3)
K1 K1 O2 4 13 113.7(4)
K2 K1 O2 13 13 57.9(10)
Na1 K1 O2 2_554 13 98.0(2)
O2 K1 O2 . 13 143.4(2)
O4 K1 O2 10_566 13 55.33(12)
O1 K1 O2 . 13 108.0(2)
O1 K1 O2 2 13 145.9(3)
O2 K1 O2 16 13 51.17(15)
O1 K1 O2 13 13 54.13(14)
K1 K2 K1 4 . 174(6)
K1 K2 K1 4 16_556 40.9(15)
K1 K2 K1 . 16_556 142(2)
K1 K2 K1 4 13 142(2)
K1 K2 K1 . 13 40.9(15)
K1 K2 K1 16_556 13 137(2)
K1 K2 O2 4 . 107(3)
K1 K2 O2 . . 78(3)
K1 K2 O2 16_556 . 70.1(11)
K1 K2 O2 13 . 72.0(11)
K1 K2 O2 4 4 78(3)
K1 K2 O2 . 4 107(3)
K1 K2 O2 16_556 4 72.0(11)
K1 K2 O2 13 4 70.1(11)
O2 K2 O2 . 4 57.3(11)
K1 K2 O1 4 13 85.9(5)
K1 K2 O1 . 13 93.7(5)
K1 K2 O1 16_556 13 119.1(6)
K1 K2 O1 13 13 64.7(2)
O2 K2 O1 . 13 119.6(16)
O2 K2 O1 4 13 69.3(6)
K1 K2 O1 4 2 93.7(5)
K1 K2 O1 . 2 85.9(5)
K1 K2 O1 16_556 2 64.7(2)
K1 K2 O1 13 2 119.1(6)
O2 K2 O1 . 2 69.3(6)
O2 K2 O1 4 2 119.6(16)
O1 K2 O1 13 2 171(2)
K1 K2 O4 4 10_566 113(4)
K1 K2 O4 . 10_566 62(3)
K1 K2 O4 16_556 10_566 133.6(15)
K1 K2 O4 13 10_566 88.7(8)
O2 K2 O4 . 10_566 134.51(15)
O2 K2 O4 4 10_566 151.78(16)
O1 K2 O4 13 10_566 85.1(10)
O1 K2 O4 2 10_566 86.7(10)
K1 K2 O4 4 15 62(3)
K1 K2 O4 . 15 113(4)
K1 K2 O4 16_556 15 88.7(8)
K1 K2 O4 13 15 133.6(15)
O2 K2 O4 . 15 151.78(16)
O2 K2 O4 4 15 134.51(15)
O1 K2 O4 13 15 86.7(10)
O1 K2 O4 2 15 85.1(10)
O4 K2 O4 10_566 15 51.3(9)
K1 K2 Na1 4 2_554 132(2)
K1 K2 Na1 . 2_554 45.0(15)
K1 K2 Na1 16_556 2_554 112.6(2)
K1 K2 Na1 13 2_554 85.8(3)
O2 K2 Na1 . 2_554 87.4(4)
O2 K2 Na1 4 2_554 141.5(14)
O1 K2 Na1 13 2_554 127.1(11)
O1 K2 Na1 2 2_554 48.0(3)
O4 K2 Na1 10_566 2_554 49.6(6)
O4 K2 Na1 15 2_554 83.8(12)
K1 K2 Na1 4 13_556 45.0(15)
K1 K2 Na1 . 13_556 132(2)
K1 K2 Na1 16_556 13_556 85.8(3)
K1 K2 Na1 13 13_556 112.6(2)
O2 K2 Na1 . 13_556 141.5(14)
O2 K2 Na1 4 13_556 87.4(4)
O1 K2 Na1 13 13_556 48.0(3)
O1 K2 Na1 2 13_556 127.1(11)
O4 K2 Na1 10_566 13_556 83.8(12)
O4 K2 Na1 15 13_556 49.6(6)
Na1 K2 Na1 2_554 13_556 130.3(18)

loop_
_geom_bond_atom_site_label_1
_geom_bond_atom_site_label_2
_geom_bond_site_symmetry_2
_geom_bond_distance
_geom_bond_publ_flag
As1 O1 . 1.642(5) y
As1 O2 11 1.678(3) y
As1 O2 . 1.678(3) y
As1 O3 . 1.694(4) y
As2 O4 4 1.648(3) y
As2 O4 . 1.648(3) y
As2 O5 . 1.729(3) y
As2 O5 4 1.729(3) y
As2 Al2 . 2.781(2) ?
Al1 O3 . 1.827(5) y
Al1 O3 9 1.827(5) y
Al1 O5 9 1.947(3) y
Al1 O5 3 1.947(3) y
Al1 O5 11 1.947(3) y
Al1 O5 . 1.947(3) y
Al2 O2 4 1.817(3) y
Al2 O2 . 1.817(3) y
Al2 O4 6_544 1.924(3) y
Al2 O4 3_556 1.924(3) y
Al2 O5 4 1.991(3) y
Al2 O5 . 1.991(3) y
Al2 Na2 . 3.19(2) ?
Al2 Na2 14_556 3.19(2) ?
Al2 Na1 14_556 3.552(3) ?
Al2 Na1 . 3.552(3) ?
Al2 K1 16_556 3.579(6) ?
O1 Na1 1_554 2.467(7) ?
O1 Na1 2_554 2.620(8) ?
O1 K2 2_554 2.795(5) ?
O1 K2 13 2.795(5) ?
O1 K1 11 2.833(7) ?
O1 K1 . 2.833(7) ?
O1 K1 2_554 2.896(6) ?
O1 K1 16 2.896(6) ?
O1 K1 13 3.022(6) ?
O1 K1 7_455 3.022(6) ?
O2 Na1 . 2.481(5) ?
O2 K1 . 2.708(6) ?
O2 K2 . 2.73(5) ?
O2 Na2 . 2.95(3) ?
O2 K1 16_556 2.999(7) ?
O2 K1 13 3.067(6) ?
O2 K1 4 3.166(7) ?
O3 Na2 1_554 2.53(3) ?
O3 Na1 1_554 2.781(7) ?
O4 Al2 6_545 1.924(3) ?
O4 Na2 9_556 2.284(9) ?
O4 Na1 9_556 2.655(4) ?
O4 K1 10_556 2.795(6) ?
O4 K2 10_556 3.13(5) ?
O5 Na2 . 2.66(3) ?
O5 Na2 9_556 2.77(3) ?
Na1 Na2 . 2.03(4) ?
Na1 O1 1_556 2.467(7) ?
Na1 O2 11 2.481(5) ?
Na1 K1 16_556 2.603(8) ?
Na1 K1 2 2.603(8) ?
Na1 O1 2 2.619(8) ?
Na1 O4 9_556 2.655(4) ?
Na1 O4 3_556 2.655(4) ?
Na1 O3 1_556 2.781(7) ?
Na1 K2 13_556 3.21(2) ?
Na2 O4 3_556 2.284(9) ?
Na2 O4 9_556 2.284(9) ?
Na2 O3 1_556 2.53(3) ?
Na2 Na2 9_556 2.60(7) ?
Na2 O5 11 2.66(3) ?
Na2 O5 3_556 2.77(3) ?
Na2 O5 9_556 2.77(3) ?
Na2 O2 11 2.95(3) ?
Na2 As2 6_545 3.025(17) ?
K1 K2 . 0.986(7) ?
K1 K1 13 1.846(12) ?
K1 K1 4 1.969(14) ?
K1 K2 13 2.47(2) ?
K1 Na1 2_554 2.603(8) ?
K1 O4 10_566 2.795(6) ?
K1 O1 2 2.896(6) ?
K1 O2 16 2.999(7) ?
K1 O1 13 3.022(6) ?
K1 O2 13 3.067(6) ?
K2 K1 4 0.986(7) ?
K2 K1 16_556 2.47(2) ?
K2 K1 13 2.47(2) ?
K2 O2 4 2.73(5) ?
K2 O1 13 2.795(5) ?
K2 O1 2 2.795(5) ?
K2 O4 10_566 3.13(5) ?
K2 O4 15 3.13(5) ?
K2 Na1 2_554 3.21(2) ?
K2 Na1 13_556 3.21(2) ?

_database_code_amcsd 0020626
